data_1508286
loop_
_publ_author_name
'Truong, Phong'
'Shanahan, Charles S.'
'Doyle, Michael P.'

_publ_section_title
;
 Divergent stereocontrol of acid catalyzed intramolecular aldol reactions
 of 2,3,7-triketoesters: synthesis of highly functionalized
 cyclopentanones.
;
_journal_issue 14
_journal_name_full 'Organic letters'
_journal_page_first 3608
_journal_page_last 3611
_journal_paper_doi 10.1021/ol301317a
_journal_volume 14
_journal_year 2012
_chemical_formula_moiety 'C14 H16 O5'
_chemical_formula_sum 'C14 H16 O5'
_chemical_formula_weight 264.27
_chemical_name_systematic
;
organic compound
;
_space_group_IT_number 2
_symmetry_cell_setting triclinic
_symmetry_space_group_name_Hall '-P 1'
_symmetry_space_group_name_H-M 'P -1'
_atom_sites_solution_hydrogens geom
_atom_sites_solution_primary direct
_atom_sites_solution_secondary difmap
_audit_creation_method 'SHELXL-97 & ZCIF'
_cell_angle_alpha 70.3642(7)
_cell_angle_beta 83.1234(8)
_cell_angle_gamma 71.5902(7)
_cell_formula_units_Z 2
_cell_length_a 6.5631(4)
_cell_length_b 9.7944(6)
_cell_length_c 11.1236(6)
_cell_measurement_reflns_used 5847
_cell_measurement_temperature 150(2)
_cell_measurement_theta_max 30.5
_cell_measurement_theta_min 2.3
_cell_volume 638.92(7)
_computing_cell_refinement Apex2
_computing_data_collection 'Apex2 (Bruker, 2005)'
_computing_data_reduction Apex2
_computing_molecular_graphics 'XSHEL (Bruker, 2004)'
_computing_publication_material SHELXL-97
_computing_structure_refinement 'SHELXL-97 (Sheldrick, 2008)'
_computing_structure_solution 'SHELXS-97 (Sheldrick, 2008)'
_diffrn_ambient_temperature 150(2)
_diffrn_detector 'CCD area detector'
_diffrn_detector_area_resol_mean 11.198
_diffrn_detector_type 'Bruker Smart Apex II'
_diffrn_measured_fraction_theta_full 0.991
_diffrn_measured_fraction_theta_max 0.991
_diffrn_measurement_details 610,610,610,250
_diffrn_measurement_device_type 'three-circle diffractometer'
_diffrn_measurement_method '\f and \w scans'
_diffrn_measurement_specimen_support 'MiTeGen loop'
_diffrn_orient_matrix_type standard
_diffrn_orient_matrix_UB_11 -0.0351070
_diffrn_orient_matrix_UB_12 -0.0868519
_diffrn_orient_matrix_UB_13 0.0681536
_diffrn_orient_matrix_UB_21 -0.0205234
_diffrn_orient_matrix_UB_22 0.0560069
_diffrn_orient_matrix_UB_23 0.0630389
_diffrn_orient_matrix_UB_31 -0.1553711
_diffrn_orient_matrix_UB_32 0.0467853
_diffrn_orient_matrix_UB_33 -0.0222244
_diffrn_radiation_monochromator graphite
_diffrn_radiation_source 'fine-focus sealed tube'
_diffrn_radiation_type MoK\a
_diffrn_radiation_wavelength 0.71073
_diffrn_reflns_av_R_equivalents 0.0143
_diffrn_reflns_av_sigmaI/netI 0.0181
_diffrn_reflns_limit_h_max 9
_diffrn_reflns_limit_h_min -9
_diffrn_reflns_limit_k_max 13
_diffrn_reflns_limit_k_min -13
_diffrn_reflns_limit_l_max 15
_diffrn_reflns_limit_l_min -15
_diffrn_reflns_number 8173
_diffrn_reflns_theta_full 30.00
_diffrn_reflns_theta_max 30.00
_diffrn_reflns_theta_min 1.94
_diffrn_source_current 30.00
_diffrn_source_voltage 50.00
_exptl_absorpt_coefficient_mu 0.104
_exptl_absorpt_correction_T_max 0.964
_exptl_absorpt_correction_T_min 0.903
_exptl_absorpt_correction_type multi-scan
_exptl_absorpt_process_details 'SADABS (Sheldrick, 2008)'
_exptl_crystal_colour colourless
_exptl_crystal_density_diffrn 1.374
_exptl_crystal_density_method 'not measured'
_exptl_crystal_description prism
_exptl_crystal_F_000 280
_exptl_crystal_id 'Doyle/Truong C14H18O5 150K'
_exptl_crystal_size_max 0.51
_exptl_crystal_size_mid 0.37
_exptl_crystal_size_min 0.35
_refine_diff_density_max 0.435
_refine_diff_density_min -0.180
_refine_diff_density_rms 0.043
_refine_ls_extinction_method none
_refine_ls_goodness_of_fit_ref 1.000
_refine_ls_hydrogen_treatment refall
_refine_ls_matrix_type full
_refine_ls_number_parameters 236
_refine_ls_number_reflns 3696
_refine_ls_number_restraints 0
_refine_ls_restrained_S_all 1.000
_refine_ls_R_factor_all 0.0389
_refine_ls_R_factor_gt 0.0362
_refine_ls_shift/su_max 0.000
_refine_ls_shift/su_mean 0.000
_refine_ls_structure_factor_coef Fsqd
_refine_ls_weighting_details 'w=1/[\s^2^(Fo^2^)+(0.005P)^2^+0.3375P], P=(max(Fo^2^,0)+2Fc^2^)/3'
_refine_ls_weighting_scheme calc
_refine_ls_wR_factor_gt 0.0707
_refine_ls_wR_factor_ref 0.0716
_reflns_number_gt 3356
_reflns_number_total 3696
_reflns_threshold_expression >2sigma(I)
_cod_data_source_file ol301317a_si_004.cif
_cod_data_source_block 2128
_cod_depositor_comments
;
The following automatic conversions were performed:

'_symmetry_cell_setting' value 'Triclinic' changed to 'triclinic'
according to /home/saulius/struct/CIF-dictionaries/cif_core.dic
dictionary named 'cif_core.dic' version 2.4.2 from 2011-04-26.

Automatic conversion script
Id: cif_fix_values 1891 2012-01-12 08:04:46Z andrius 

 Adding full bibliography for 1508285--1508286.cif.
;
_cod_original_sg_symbol_H-M P-1
_cod_database_code 1508286
_diffrn_measurement_frame_width-ccd -0.30
_diffrn_measurement_total_frames-ccd 2080
_diffrn_measurement_frame_time-ccd 25
_diffrn_measurement_total_time-ccd 17.3
_diffrn_detector_distance-ccd 5.000
_diffrn_measurement_frame_size-ccd 512

loop_
_symmetry_equiv_pos_as_xyz
'x, y, z'
'-x, -y, -z'

loop_
_atom_site_label
_atom_site_type_symbol
_atom_site_fract_x
_atom_site_fract_y
_atom_site_fract_z
_atom_site_U_iso_or_equiv
_atom_site_adp_type
_atom_site_occupancy
_atom_site_symmetry_multiplicity
_atom_site_calc_flag
C1 C 0.71772(18) 0.03474(13) 0.08290(12) 0.0311(2) Uani 1 1 d
H1A H 0.673(3) 0.0603(19) -0.0059(17) 0.059(5) Uiso 1 1 d
H1B H 0.748(3) -0.068(2) 0.1209(16) 0.057(5) Uiso 1 1 d
H1C H 0.838(2) 0.0727(17) 0.0809(14) 0.046(4) Uiso 1 1 d
O1 O 0.53707(11) 0.10291(8) 0.15460(7) 0.02502(15) Uani 1 1 d
O2 O 0.55841(12) 0.33104(8) 0.03043(7) 0.02652(16) Uani 1 1 d
C2 C 0.47156(14) 0.25296(10) 0.11520(9) 0.01964(17) Uani 1 1 d
C3 C 0.26132(14) 0.32122(10) 0.17864(8) 0.01905(17) Uani 1 1 d
O3 O 0.20889(12) 0.48171(7) 0.12576(7) 0.02318(14) Uani 1 1 d
H3 H 0.310(3) 0.5040(17) 0.0811(15) 0.047(4) Uiso 1 1 d
C4 C 0.08232(15) 0.26295(11) 0.15387(9) 0.02100(17) Uani 1 1 d
H4A H -0.0538(19) 0.3355(13) 0.1665(11) 0.021(3) Uiso 1 1 d
O4 O 0.09394(12) 0.25183(9) 0.02917(7) 0.02551(15) Uani 1 1 d
H4 H 0.017(2) 0.3344(18) -0.0183(15) 0.045(4) Uiso 1 1 d
C5 C 0.10796(16) 0.10894(11) 0.25773(10) 0.02447(19) Uani 1 1 d
H5A H 0.196(2) 0.0278(15) 0.2240(12) 0.030(3) Uiso 1 1 d
H5B H -0.032(2) 0.0921(15) 0.2837(12) 0.031(3) Uiso 1 1 d
C6 C 0.22348(18) 0.11316(12) 0.36949(10) 0.0270(2) Uani 1 1 d
H6A H 0.363(2) 0.0344(15) 0.3847(13) 0.033(3) Uiso 1 1 d
H6B H 0.141(2) 0.0976(15) 0.4492(13) 0.034(3) Uiso 1 1 d
C7 C 0.25771(15) 0.27250(11) 0.32495(9) 0.02098(17) Uani 1 1 d
H7 H 0.131(2) 0.3439(14) 0.3462(11) 0.024(3) Uiso 1 1 d
C8 C 0.45033(16) 0.27956(11) 0.38233(9) 0.02351(18) Uani 1 1 d
O8 O 0.62143(12) 0.26805(11) 0.32434(8) 0.0374(2) Uani 1 1 d
C9 C 0.42887(16) 0.30089(10) 0.51073(9) 0.02285(18) Uani 1 1 d
C10 C 0.61239(18) 0.29754(12) 0.56496(11) 0.0297(2) Uani 1 1 d
H10 H 0.746(2) 0.2770(15) 0.5191(13) 0.037(4) Uiso 1 1 d
C11 C 0.5987(2) 0.32335(14) 0.68122(11) 0.0364(3) Uani 1 1 d
H11 H 0.727(2) 0.3202(17) 0.7169(14) 0.048(4) Uiso 1 1 d
C12 C 0.4024(2) 0.35351(14) 0.74425(11) 0.0364(3) Uani 1 1 d
H12 H 0.395(2) 0.3715(17) 0.8237(15) 0.047(4) Uiso 1 1 d
C13 C 0.2199(2) 0.35554(13) 0.69223(10) 0.0334(2) Uani 1 1 d
H13 H 0.084(2) 0.3755(16) 0.7370(14) 0.041(4) Uiso 1 1 d
C14 C 0.23259(18) 0.32880(12) 0.57587(10) 0.0275(2) Uani 1 1 d
H14 H 0.103(2) 0.3310(15) 0.5406(13) 0.033(3) Uiso 1 1 d

loop_
_atom_site_aniso_label
_atom_site_aniso_U_11
_atom_site_aniso_U_22
_atom_site_aniso_U_33
_atom_site_aniso_U_23
_atom_site_aniso_U_13
_atom_site_aniso_U_12
C1 0.0267(5) 0.0247(5) 0.0425(6) -0.0178(5) 0.0080(4) -0.0040(4)
O1 0.0239(3) 0.0180(3) 0.0295(4) -0.0074(3) 0.0051(3) -0.0034(3)
O2 0.0273(3) 0.0221(3) 0.0283(4) -0.0075(3) 0.0078(3) -0.0082(3)
C2 0.0199(4) 0.0191(4) 0.0204(4) -0.0078(3) -0.0002(3) -0.0048(3)
C3 0.0197(4) 0.0164(4) 0.0193(4) -0.0055(3) 0.0015(3) -0.0038(3)
O3 0.0239(3) 0.0164(3) 0.0255(3) -0.0050(3) 0.0044(3) -0.0044(3)
C4 0.0199(4) 0.0212(4) 0.0217(4) -0.0077(3) 0.0011(3) -0.0053(3)
O4 0.0267(4) 0.0260(4) 0.0235(3) -0.0101(3) -0.0027(3) -0.0040(3)
C5 0.0251(5) 0.0220(4) 0.0264(5) -0.0063(4) 0.0021(4) -0.0095(4)
C6 0.0322(5) 0.0244(5) 0.0221(4) -0.0020(4) 0.0008(4) -0.0115(4)
C7 0.0212(4) 0.0216(4) 0.0191(4) -0.0070(3) 0.0021(3) -0.0052(3)
C8 0.0233(4) 0.0230(4) 0.0232(4) -0.0086(4) 0.0001(3) -0.0042(3)
O8 0.0240(4) 0.0584(6) 0.0366(4) -0.0264(4) 0.0060(3) -0.0115(4)
C9 0.0270(5) 0.0189(4) 0.0210(4) -0.0054(3) -0.0017(3) -0.0050(3)
C10 0.0303(5) 0.0295(5) 0.0298(5) -0.0088(4) -0.0036(4) -0.0089(4)
C11 0.0444(7) 0.0377(6) 0.0311(6) -0.0094(5) -0.0103(5) -0.0154(5)
C12 0.0553(7) 0.0339(6) 0.0223(5) -0.0095(4) -0.0035(5) -0.0148(5)
C13 0.0414(6) 0.0340(6) 0.0233(5) -0.0109(4) 0.0037(4) -0.0085(5)
C14 0.0293(5) 0.0293(5) 0.0228(5) -0.0090(4) 0.0000(4) -0.0065(4)

loop_
_atom_type_symbol
_atom_type_description
_atom_type_scat_dispersion_real
_atom_type_scat_dispersion_imag
_atom_type_scat_source
C C 0.0033 0.0016 'International Tables Vol C Tables 4.2.6.8 and 6.1.1.4'
H H 0.0000 0.0000 'International Tables Vol C Tables 4.2.6.8 and 6.1.1.4'
O O 0.0106 0.0060 'International Tables Vol C Tables 4.2.6.8 and 6.1.1.4'

loop_
_geom_angle_atom_site_label_1
_geom_angle_atom_site_label_2
_geom_angle_atom_site_label_3
_geom_angle
O1 C1 H1A 109.2(10)
O1 C1 H1B 106.0(10)
H1A C1 H1B 108.4(14)
O1 C1 H1C 111.0(9)
H1A C1 H1C 108.5(13)
H1B C1 H1C 113.8(13)
C2 O1 C1 115.11(8)
O2 C2 O1 123.96(8)
O2 C2 C3 121.93(8)
O1 C2 C3 113.90(8)
O3 C3 C2 107.68(7)
O3 C3 C7 110.70(7)
C2 C3 C7 116.43(7)
O3 C3 C4 111.09(7)
C2 C3 C4 109.60(7)
C7 C3 C4 101.26(7)
C3 O3 H3 109.1(11)
O4 C4 C5 112.25(8)
O4 C4 C3 112.81(7)
C5 C4 C3 105.27(8)
O4 C4 H4A 110.2(7)
C5 C4 H4A 109.9(7)
C3 C4 H4A 106.1(7)
C4 O4 H4 107.8(10)
C4 C5 C6 106.07(8)
C4 C5 H5A 109.3(7)
C6 C5 H5A 110.4(8)
C4 C5 H5B 110.5(8)
C6 C5 H5B 112.1(8)
H5A C5 H5B 108.4(11)
C5 C6 C7 105.17(8)
C5 C6 H6A 110.5(8)
C7 C6 H6A 109.8(8)
C5 C6 H6B 112.9(8)
C7 C6 H6B 110.6(8)
H6A C6 H6B 107.9(11)
C8 C7 C3 114.57(8)
C8 C7 C6 114.39(8)
C3 C7 C6 105.20(8)
C8 C7 H7 108.5(7)
C3 C7 H7 104.6(7)
C6 C7 H7 109.1(7)
O8 C8 C9 120.33(9)
O8 C8 C7 120.24(9)
C9 C8 C7 119.43(8)
C14 C9 C10 119.08(9)
C14 C9 C8 122.65(9)
C10 C9 C8 118.23(9)
C11 C10 C9 120.33(11)
C11 C10 H10 121.9(8)
C9 C10 H10 117.8(8)
C12 C11 C10 120.19(11)
C12 C11 H11 120.8(9)
C10 C11 H11 119.0(9)
C13 C12 C11 120.04(11)
C13 C12 H12 120.4(9)
C11 C12 H12 119.5(9)
C12 C13 C14 120.08(11)
C12 C13 H13 119.6(9)
C14 C13 H13 120.4(9)
C13 C14 C9 120.26(10)
C13 C14 H14 119.1(8)
C9 C14 H14 120.7(8)

loop_
_geom_bond_atom_site_label_1
_geom_bond_atom_site_label_2
_geom_bond_distance
C1 O1 1.4557(12)
C1 H1A 0.990(17)
C1 H1B 0.919(17)
C1 H1C 0.965(15)
O1 C2 1.3228(11)
O2 C2 1.2087(11)
C2 C3 1.5330(12)
C3 O3 1.4215(11)
C3 C7 1.5339(13)
C3 C4 1.5455(13)
O3 H3 0.819(16)
C4 O4 1.4187(11)
C4 C5 1.5341(13)
C4 H4A 0.979(12)
O4 H4 0.842(16)
C5 C6 1.5499(15)
C5 H5A 0.982(13)
C5 H5B 0.975(13)
C6 C7 1.5513(14)
C6 H6A 0.985(14)
C6 H6B 0.975(13)
C7 C8 1.5128(14)
C7 H7 0.967(12)
C8 O8 1.2187(12)
C8 C9 1.4957(13)
C9 C14 1.3951(14)
C9 C10 1.3969(14)
C10 C11 1.3863(16)
C10 H10 0.960(14)
C11 C12 1.3862(18)
C11 H11 0.961(15)
C12 C13 1.3834(18)
C12 H12 0.950(15)
C13 C14 1.3925(14)
C13 H13 0.962(14)
C14 H14 0.969(14)

loop_
_geom_hbond_atom_site_label_D
_geom_hbond_atom_site_label_H
_geom_hbond_atom_site_label_A
_geom_hbond_distance_DH
_geom_hbond_distance_HA
_geom_hbond_distance_DA
_geom_hbond_angle_DHA
_geom_hbond_site_symmetry_A
O3 H3 O2 0.819(16) 2.044(16) 2.7762(10) 148.6(15) 2_665
O3 H3 O2 0.819(16) 2.128(16) 2.6259(10) 119.1(13) .
O4 H4 O3 0.842(16) 2.039(16) 2.8727(10) 170.8(15) 2_565

loop_
_geom_torsion_atom_site_label_1
_geom_torsion_atom_site_label_2
_geom_torsion_atom_site_label_3
_geom_torsion_atom_site_label_4
_geom_torsion
C1 O1 C2 O2 -3.57(14)
C1 O1 C2 C3 171.22(8)
O2 C2 C3 O3 -3.98(12)
O1 C2 C3 O3 -178.90(8)
O2 C2 C3 C7 -128.92(10)
O1 C2 C3 C7 56.17(11)
O2 C2 C3 C4 116.98(10)
O1 C2 C3 C4 -57.94(10)
O3 C3 C4 O4 80.37(9)
C2 C3 C4 O4 -38.50(10)
C7 C3 C4 O4 -162.05(7)
O3 C3 C4 C5 -156.91(7)
C2 C3 C4 C5 84.22(9)
C7 C3 C4 C5 -39.32(9)
O4 C4 C5 C6 147.27(8)
C3 C4 C5 C6 24.18(10)
C4 C5 C6 C7 0.57(10)
O3 C3 C7 C8 -76.00(10)
C2 C3 C7 C8 47.38(11)
C4 C3 C7 C8 166.12(8)
O3 C3 C7 C6 157.50(8)
C2 C3 C7 C6 -79.11(10)
C4 C3 C7 C6 39.63(9)
C5 C6 C7 C8 -151.93(8)
C5 C6 C7 C3 -25.32(10)
C3 C7 C8 O8 -26.00(13)
C6 C7 C8 O8 95.59(12)
C3 C7 C8 C9 153.95(8)
C6 C7 C8 C9 -84.46(11)
O8 C8 C9 C14 173.85(10)
C7 C8 C9 C14 -6.10(14)
O8 C8 C9 C10 -3.97(15)
C7 C8 C9 C10 176.08(9)
C14 C9 C10 C11 -0.73(16)
C8 C9 C10 C11 177.17(10)
C9 C10 C11 C12 -0.35(18)
C10 C11 C12 C13 1.03(18)
C11 C12 C13 C14 -0.64(18)
C12 C13 C14 C9 -0.44(17)
C10 C9 C14 C13 1.12(15)
C8 C9 C14 C13 -176.69(10)
